data_7056423
loop_
_publ_author_name
'Torres-Garc\'ia, Pablo'
'Luna-Giles, Francisco'
'Garcia, Bernalte'
'Platas-Iglesias, Carlos'
'Esteban-G\'omez, David'
'Vinuelas-Zahinos, E.'

_publ_section_title
;
 Effects of the substituents of pyrazole/thiazine ligands on the magnetic
 properties of chloro-bridged Cu(II) complexes
;
_journal_name_full 'New J. Chem.'
_journal_paper_doi 10.1039/C7NJ01581J
_journal_year 2017
_chemical_compound_source 'synthesis as described'
_chemical_formula_moiety 'C38 H34 Cl4 Cu2 N6 S2'
_chemical_formula_sum 'C38 H34 Cl4 Cu2 N6 S2'
_chemical_formula_weight 907.71
_chemical_name_systematic
;
 ?
;
_space_group_IT_number 14
_symmetry_cell_setting monoclinic
_symmetry_Int_Tables_number 14
_symmetry_space_group_name_Hall '-P 2yn'
_symmetry_space_group_name_H-M 'P 1 21/n 1'
_atom_sites_solution_hydrogens geom
_atom_sites_solution_primary direct
_atom_sites_solution_secondary difmap
_audit_creation_date 2017-06-29T21:04:25-00:00
_audit_creation_method 'WinGX routine CIF_UPDATE'
_audit_update_record
;
2017-07-06 deposited with the CCDC.
2017-07-12 downloaded from the CCDC.
;
_cell_angle_alpha 90.000(5)
_cell_angle_beta 98.637(5)
_cell_angle_gamma 90.000(5)
_cell_formula_units_Z 2
_cell_length_a 6.340(5)
_cell_length_b 15.756(5)
_cell_length_c 19.015(5)
_cell_measurement_reflns_used 1970
_cell_measurement_temperature 110(2)
_cell_measurement_theta_max 24.9185
_cell_measurement_theta_min 2.523
_cell_measurement_wavelength 0.71073
_cell_volume 1877.9(17)
_computing_cell_refinement 'BRUKER APEX2'
_computing_data_collection 'BRUKER APEX2'
_computing_molecular_graphics 'Ortep-3 for Windows (Farrugia, 1997)'
_computing_publication_material 'WinGX publication routines (Farrugia, 1999)'
_computing_structure_refinement 'SHELXL-2014 (Sheldrick, 2014)'
_computing_structure_solution 'SHELXS-97 (Sheldrick, 1997)'
_diffrn_ambient_temperature 110(2)
_diffrn_measured_fraction_theta_full 0
_diffrn_measured_fraction_theta_max 0.998
_diffrn_measurement_device_type 'Bruker APEX-II CCD'
_diffrn_measurement_method '\f and \w scans'
_diffrn_radiation_monochromator graphite
_diffrn_radiation_probe x-ray
_diffrn_radiation_type MoK\a
_diffrn_radiation_wavelength 0.71073
_diffrn_reflns_av_R_equivalents 0
_diffrn_reflns_av_unetI/netI 0.0462
_diffrn_reflns_Laue_measured_fraction_full 0
_diffrn_reflns_Laue_measured_fraction_max 0.998
_diffrn_reflns_limit_h_max 7
_diffrn_reflns_limit_h_min -7
_diffrn_reflns_limit_k_max 19
_diffrn_reflns_limit_k_min 0
_diffrn_reflns_limit_l_max 23
_diffrn_reflns_limit_l_min 0
_diffrn_reflns_number 3829
_diffrn_reflns_point_group_measured_fraction_full 0
_diffrn_reflns_point_group_measured_fraction_max 0.998
_diffrn_reflns_theta_full 0.5
_diffrn_reflns_theta_max 26.406
_diffrn_reflns_theta_min 1.686
_exptl_absorpt_coefficient_mu 1.567
_exptl_absorpt_correction_T_max 0.9545
_exptl_absorpt_correction_T_min 0.6593
_exptl_absorpt_correction_type multi-scan
_exptl_absorpt_process_details 'SADABS (Sheldrick, 1996)'
_exptl_crystal_colour green
_exptl_crystal_density_diffrn 1.605
_exptl_crystal_density_method 'not measured'
_exptl_crystal_description needle
_exptl_crystal_F_000 924
_exptl_crystal_size_max 0.29
_exptl_crystal_size_mid 0.05
_exptl_crystal_size_min 0.03
_refine_diff_density_max 1.433
_refine_diff_density_min -0.839
_refine_diff_density_rms 0.151
_refine_ls_extinction_method none
_refine_ls_goodness_of_fit_ref 1.133
_refine_ls_hydrogen_treatment constr
_refine_ls_matrix_type full
_refine_ls_number_parameters 235
_refine_ls_number_reflns 3829
_refine_ls_number_restraints 0
_refine_ls_restrained_S_all 1.133
_refine_ls_R_factor_all 0.0656
_refine_ls_R_factor_gt 0.0504
_refine_ls_shift/su_max 0
_refine_ls_shift/su_mean 0
_refine_ls_structure_factor_coef Fsqd
_refine_ls_weighting_details 'w=1/[\s^2^(Fo^2^)+(0.0815P)^2^+2.3929P] where P=(Fo^2^+2Fc^2^)/3'
_refine_ls_weighting_scheme calc
_refine_ls_wR_factor_gt 0.138
_refine_ls_wR_factor_ref 0.1477
_reflns_Friedel_coverage 0
_reflns_number_gt 3100
_reflns_number_total 3829
_reflns_threshold_expression 'I > 2\s(I)'
_cod_data_source_file c7nj01581j2.cif
_cod_data_source_block cucldphpztz
_cod_original_sg_symbol_H-M 'P 21/n'
_cod_database_code 7056423
_shelx_estimated_absorpt_t_min 0.659
_shelx_estimated_absorpt_t_max 0.955
_shelxl_version_number 2014-3

loop_
_symmetry_equiv_pos_as_xyz
'x, y, z'
'-x+1/2, y+1/2, -z+1/2'
'-x, -y, -z'
'x-1/2, -y-1/2, z-1/2'

loop_
_atom_site_label
_atom_site_type_symbol
_atom_site_fract_x
_atom_site_fract_y
_atom_site_fract_z
_atom_site_U_iso_or_equiv
_atom_site_adp_type
_atom_site_occupancy
_atom_site_site_symmetry_order
_atom_site_calc_flag
_atom_site_refinement_flags_posn
_atom_site_refinement_flags_adp
C1 C 0.9556(6) 0.5086(2) 0.1609(2) 0.0141(8) Uani 1 1 d . .
C2 C 0.8159(7) 0.3888(3) 0.0913(2) 0.0198(9) Uani 1 1 d . .
H2A H 0.9266 0.3677 0.0641 0.024 Uiso 1 1 calc R U
H2B H 0.6753 0.3799 0.0618 0.024 Uiso 1 1 calc R U
C3 C 0.8254(8) 0.3378(3) 0.1587(3) 0.0264(10) Uani 1 1 d . .
H3A H 0.798 0.2773 0.1466 0.032 Uiso 1 1 calc R U
H3B H 0.7126 0.3576 0.1856 0.032 Uiso 1 1 calc R U
C4 C 1.0417(8) 0.3463(3) 0.2050(2) 0.0258(10) Uani 1 1 d . .
H4A H 1.1551 0.3282 0.1777 0.031 Uiso 1 1 calc R U
H4B H 1.0473 0.3087 0.247 0.031 Uiso 1 1 calc R U
C5 C 0.7867(6) 0.7183(3) 0.1463(2) 0.0152(8) Uani 1 1 d . .
C6 C 0.9523(6) 0.7307(3) 0.2045(2) 0.0158(8) Uani 1 1 d . .
H6 H 0.9856 0.7822 0.2298 0.019 Uiso 1 1 calc R U
C7 C 1.0547(6) 0.6548(3) 0.2171(2) 0.0151(8) Uani 1 1 d . .
C8 C 0.6194(6) 0.7786(3) 0.1167(2) 0.0157(8) Uani 1 1 d . .
C9 C 0.4150(6) 0.7496(3) 0.0916(2) 0.0156(8) Uani 1 1 d . .
H9 H 0.3859 0.6904 0.0911 0.019 Uiso 1 1 calc R U
C10 C 0.2528(6) 0.8063(3) 0.0672(2) 0.0188(9) Uani 1 1 d . .
H10 H 0.1136 0.7859 0.0499 0.023 Uiso 1 1 calc R U
C11 C 0.2941(7) 0.8924(3) 0.0680(2) 0.0224(10) Uani 1 1 d . .
H11 H 0.1829 0.9314 0.052 0.027 Uiso 1 1 calc R U
C12 C 0.4993(7) 0.9220(3) 0.0924(2) 0.0227(10) Uani 1 1 d . .
H12 H 0.5281 0.9812 0.0923 0.027 Uiso 1 1 calc R U
C13 C 0.6606(7) 0.8658(3) 0.1168(2) 0.0195(9) Uani 1 1 d . .
H13 H 0.7999 0.8863 0.1336 0.023 Uiso 1 1 calc R U
C14 C 1.2396(6) 0.6339(2) 0.2716(2) 0.0150(8) Uani 1 1 d . .
C15 C 1.2248(7) 0.6490(3) 0.3428(2) 0.0177(9) Uani 1 1 d . .
H15 H 1.0966 0.6714 0.3556 0.021 Uiso 1 1 calc R U
C16 C 1.3952(7) 0.6318(3) 0.3951(2) 0.0207(9) Uani 1 1 d . .
H16 H 1.3842 0.6422 0.4436 0.025 Uiso 1 1 calc R U
C17 C 1.5825(7) 0.5991(3) 0.3765(2) 0.0216(9) Uani 1 1 d . .
H17 H 1.6994 0.5866 0.4125 0.026 Uiso 1 1 calc R U
C18 C 1.5995(7) 0.5847(3) 0.3055(2) 0.0210(9) Uani 1 1 d . .
H18 H 1.7286 0.5631 0.2929 0.025 Uiso 1 1 calc R U
C19 C 1.4281(6) 0.6020(3) 0.2530(2) 0.0177(9) Uani 1 1 d . .
H19 H 1.4396 0.592 0.2045 0.021 Uiso 1 1 calc R U
Cl1 Cl 0.66928(15) 0.47823(7) -0.06048(5) 0.0187(2) Uani 1 1 d . .
Cl2 Cl 0.70405(16) 0.68586(6) -0.03399(5) 0.0188(2) Uani 1 1 d . .
Cu Cu 0.71648(8) 0.56905(3) 0.03405(3) 0.01476(17) Uani 1 1 d . .
N1 N 0.8481(5) 0.4802(2) 0.10398(18) 0.0158(7) Uani 1 1 d . .
N2 N 0.9539(5) 0.5989(2) 0.16782(17) 0.0140(7) Uani 1 1 d . .
N3 N 0.7899(5) 0.6386(2) 0.12398(17) 0.0148(7) Uani 1 1 d . .
S S 1.08966(18) 0.45506(7) 0.23450(6) 0.0208(3) Uani 1 1 d . .

loop_
_atom_site_aniso_label
_atom_site_aniso_U_11
_atom_site_aniso_U_22
_atom_site_aniso_U_33
_atom_site_aniso_U_23
_atom_site_aniso_U_13
_atom_site_aniso_U_12
C1 0.013(2) 0.0124(19) 0.018(2) 0.0026(16) 0.0057(16) 0.0010(15)
C2 0.016(2) 0.015(2) 0.027(2) -0.0059(18) 0.0004(17) -0.0027(16)
C3 0.028(3) 0.014(2) 0.037(3) 0.0017(19) 0.006(2) -0.0040(18)
C4 0.036(3) 0.017(2) 0.024(2) 0.0024(18) 0.001(2) 0.0050(19)
C5 0.013(2) 0.015(2) 0.017(2) 0.0009(16) 0.0014(16) -0.0018(15)
C6 0.016(2) 0.014(2) 0.017(2) -0.0043(16) -0.0010(16) -0.0027(16)
C7 0.016(2) 0.016(2) 0.0124(19) -0.0004(15) 0.0018(15) -0.0034(16)
C8 0.017(2) 0.019(2) 0.0106(19) 0.0012(16) -0.0005(15) 0.0032(16)
C9 0.016(2) 0.0136(19) 0.016(2) 0.0013(16) -0.0011(16) -0.0008(16)
C10 0.012(2) 0.024(2) 0.020(2) -0.0001(18) -0.0003(16) 0.0030(17)
C11 0.023(2) 0.027(2) 0.016(2) 0.0016(18) -0.0008(17) 0.0104(18)
C12 0.027(2) 0.013(2) 0.026(2) -0.0011(18) -0.0023(19) 0.0003(17)
C13 0.018(2) 0.019(2) 0.020(2) -0.0031(17) -0.0019(17) 0.0017(17)
C14 0.013(2) 0.0123(19) 0.018(2) 0.0002(16) -0.0029(16) -0.0027(15)
C15 0.016(2) 0.015(2) 0.021(2) -0.0022(16) -0.0006(16) 0.0012(16)
C16 0.024(2) 0.022(2) 0.015(2) -0.0021(17) -0.0030(17) 0.0011(18)
C17 0.021(2) 0.022(2) 0.019(2) 0.0011(18) -0.0079(17) 0.0016(18)
C18 0.012(2) 0.022(2) 0.028(2) 0.0018(19) 0.0011(17) 0.0017(17)
C19 0.015(2) 0.022(2) 0.016(2) 0.0010(17) 0.0014(16) 0.0000(17)
Cl1 0.0145(5) 0.0246(6) 0.0176(5) -0.0060(4) 0.0050(4) -0.0059(4)
Cl2 0.0178(5) 0.0201(5) 0.0182(5) 0.0030(4) 0.0021(4) -0.0024(4)
Cu 0.0137(3) 0.0159(3) 0.0142(3) -0.00141(19) 0.00039(19) -0.00293(19)
N1 0.0104(17) 0.0175(18) 0.0196(18) -0.0025(14) 0.0028(13) -0.0021(13)
N2 0.0132(17) 0.0137(16) 0.0145(17) -0.0006(14) 0.0002(13) -0.0005(13)
N3 0.0118(17) 0.0159(17) 0.0158(17) 0.0016(14) -0.0011(13) 0.0000(13)
S 0.0262(6) 0.0162(5) 0.0187(6) 0.0026(4) -0.0004(4) 0.0033(4)

loop_
_atom_type_symbol
_atom_type_description
_atom_type_scat_dispersion_real
_atom_type_scat_dispersion_imag
_atom_type_scat_source
C C 0.0033 0.0016 'International Tables Vol C Tables 4.2.6.8 and 6.1.1.4'
H H 0 0 'International Tables Vol C Tables 4.2.6.8 and 6.1.1.4'
Cl Cl 0.1484 0.1585 'International Tables Vol C Tables 4.2.6.8 and 6.1.1.4'
Cu Cu 0.3201 1.2651 'International Tables Vol C Tables 4.2.6.8 and 6.1.1.4'
N N 0.0061 0.0033 'International Tables Vol C Tables 4.2.6.8 and 6.1.1.4'
S S 0.1246 0.1234 'International Tables Vol C Tables 4.2.6.8 and 6.1.1.4'

loop_
_geom_angle_atom_site_label_1
_geom_angle_atom_site_label_2
_geom_angle_atom_site_label_3
_geom_angle
_geom_angle_site_symmetry_3
N1 C1 N2 114.7(3) .
N1 C1 S 130.5(3) .
N2 C1 S 114.6(3) .
N1 C2 C3 113.4(3) .
C2 C3 C4 111.3(4) .
C3 C4 S 110.9(3) .
N3 C5 C6 109.6(3) .
N3 C5 C8 122.2(4) .
C6 C5 C8 128.0(4) .
C7 C6 C5 107.0(4) .
C6 C7 N2 106.4(3) .
C6 C7 C14 128.6(4) .
N2 C7 C14 125.1(4) .
C9 C8 C13 119.2(4) .
C9 C8 C5 120.1(4) .
C13 C8 C5 120.7(4) .
C10 C9 C8 120.6(4) .
C11 C10 C9 119.9(4) .
C10 C11 C12 119.9(4) .
C13 C12 C11 120.3(4) .
C12 C13 C8 120.1(4) .
C19 C14 C15 119.7(4) .
C19 C14 C7 121.6(4) .
C15 C14 C7 118.7(4) .
C16 C15 C14 120.4(4) .
C15 C16 C17 119.8(4) .
C16 C17 C18 120.1(4) .
C19 C18 C17 120.1(4) .
C18 C19 C14 119.9(4) .
Cu Cl1 Cu 92.41(4) 3_665
N1 Cu N3 78.43(14) .
N1 Cu Cl2 157.19(10) .
N3 Cu Cl2 91.52(10) .
N1 Cu Cl1 94.38(10) .
N3 Cu Cl1 172.17(10) .
Cl2 Cu Cl1 94.08(5) .
N1 Cu Cl1 88.99(10) 3_665
N3 Cu Cl1 95.32(10) 3_665
Cl2 Cu Cl1 112.50(4) 3_665
Cl1 Cu Cl1 87.59(4) 3_665
C1 N1 C2 121.9(3) .
C1 N1 Cu 115.6(3) .
C2 N1 Cu 122.5(3) .
C7 N2 N3 110.7(3) .
C7 N2 C1 133.8(3) .
N3 N2 C1 114.2(3) .
C5 N3 N2 106.3(3) .
C5 N3 Cu 140.3(3) .
N2 N3 Cu 108.8(2) .
C1 S C4 99.8(2) .

loop_
_geom_bond_atom_site_label_1
_geom_bond_atom_site_label_2
_geom_bond_distance
_geom_bond_site_symmetry_2
C1 N1 1.270(5) .
C1 N2 1.430(5) .
C1 S 1.742(4) .
C2 N1 1.469(5) .
C2 C3 1.507(6) .
C3 C4 1.521(7) .
C4 S 1.814(4) .
C5 N3 1.327(5) .
C5 C6 1.419(6) .
C5 C8 1.471(5) .
C6 C7 1.366(6) .
C7 N2 1.371(5) .
C7 C14 1.480(5) .
C8 C9 1.389(6) .
C8 C13 1.399(6) .
C9 C10 1.389(6) .
C10 C11 1.381(6) .
C11 C12 1.394(6) .
C12 C13 1.379(6) .
C14 C19 1.390(6) .
C14 C15 1.393(6) .
C15 C16 1.380(6) .
C16 C17 1.387(6) .
C17 C18 1.389(6) .
C18 C19 1.388(6) .
Cl1 Cu 2.2816(12) .
Cl1 Cu 2.675(2) 3_665
Cl2 Cu 2.2442(12) .
Cu N1 2.022(3) .
Cu N3 2.026(3) .
Cu Cl1 2.675(2) 3_665
N2 N3 1.381(4) .
